data_7208119
loop_
_publ_author_name
'Cheng, Lin'
'Zhang, Li-Min'
'Gou, Shao-Hua'
'Cao, Qing-Na'
'Wang, Jian-Quan'
'Fang, Lei'

_publ_section_title
;
 Two temperature-controlled chiral Ag(i) coordination polymers with dual
 chiral components: synthesis, luminescence and SHG properties
;
_journal_issue 13
_journal_name_full CrystEngComm
_journal_page_first 4437
_journal_paper_doi 10.1039/c2ce25317h
_journal_volume 14
_journal_year 2012
_chemical_formula_sum 'C36 H50.67 Ag2.67 Cl2.67 N8 O12'
_chemical_formula_weight 1169.70
_chemical_name_systematic
;
?
;
_space_group_IT_number 146
_symmetry_cell_setting trigonal
_symmetry_space_group_name_Hall 'R 3'
_symmetry_space_group_name_H-M 'R 3 :H'
_atom_sites_solution_hydrogens geom
_atom_sites_solution_primary direct
_atom_sites_solution_secondary difmap
_audit_creation_method SHELXL-97
_cell_angle_alpha 90.00
_cell_angle_beta 90.00
_cell_angle_gamma 120.00
_cell_formula_units_Z 9
_cell_length_a 24.2284(10)
_cell_length_b 24.2284(10)
_cell_length_c 20.6629(16)
_cell_measurement_temperature 123(2)
_cell_volume 10504.4(10)
_computing_cell_refinement 'SMART (Bruker, 2000)'
_computing_data_collection 'SMART (Bruker, 2000)'
_computing_data_reduction 'SAINT (Bruker, 2000)'
_computing_molecular_graphics
;
ORTEPIII (Burnett & Johnson, 1996); ORTEP-3 for Windows (Farrugia, 1997);
PLATON (Spek, 2009)
;
_computing_publication_material 'SHELXTL (Bruker, 2000)'
_computing_structure_refinement 'SHELXL-97 (Sheldrick, 2008)'
_computing_structure_solution 'SHELXTL (Bruker, 2000)'
_diffrn_ambient_temperature 123(2)
_diffrn_measured_fraction_theta_full 0.993
_diffrn_measured_fraction_theta_max 0.993
_diffrn_measurement_device_type 'Bruker SMART APEX CCD'
_diffrn_measurement_method '\f and \w scan'
_diffrn_radiation_monochromator graphite
_diffrn_radiation_source 'fine-focus sealed tube'
_diffrn_radiation_type MoK\a
_diffrn_radiation_wavelength 0.71073
_diffrn_reflns_av_R_equivalents 0.0334
_diffrn_reflns_av_sigmaI/netI 0.0486
_diffrn_reflns_limit_h_max 26
_diffrn_reflns_limit_h_min -28
_diffrn_reflns_limit_k_max 28
_diffrn_reflns_limit_k_min -28
_diffrn_reflns_limit_l_max 24
_diffrn_reflns_limit_l_min -24
_diffrn_reflns_number 17838
_diffrn_reflns_theta_full 25.05
_diffrn_reflns_theta_max 25.05
_diffrn_reflns_theta_min 3.24
_exptl_absorpt_coefficient_mu 1.327
_exptl_absorpt_correction_T_max 0.7241
_exptl_absorpt_correction_T_min 0.6760
_exptl_absorpt_correction_type multi-scan
_exptl_absorpt_process_details 'SADABS (Sheldrick, 2008)'
_exptl_crystal_colour colorless
_exptl_crystal_density_diffrn 1.664
_exptl_crystal_density_method 'not measured'
_exptl_crystal_description block
_exptl_crystal_F_000 5304
_exptl_crystal_size_max 0.32
_exptl_crystal_size_mid 0.30
_exptl_crystal_size_min 0.26
_refine_diff_density_max 1.164
_refine_diff_density_min -0.681
_refine_diff_density_rms 0.104
_refine_ls_abs_structure_details 'Flack H D (1983), Acta Cryst. A39, 876-881'
_refine_ls_abs_structure_Flack 0.00(5)
_refine_ls_extinction_method none
_refine_ls_goodness_of_fit_ref 1.059
_refine_ls_hydrogen_treatment constr
_refine_ls_matrix_type full
_refine_ls_number_parameters 545
_refine_ls_number_reflns 8172
_refine_ls_number_restraints 39
_refine_ls_restrained_S_all 1.073
_refine_ls_R_factor_all 0.0800
_refine_ls_R_factor_gt 0.0489
_refine_ls_shift/su_max 0.001
_refine_ls_shift/su_mean 0.000
_refine_ls_structure_factor_coef Fsqd
_refine_ls_weighting_details 'calc w=1/[\s^2^(Fo^2^)+(0.0012P)^2^+148.1254P] where P=(Fo^2^+2Fc^2^)/3'
_refine_ls_weighting_scheme calc
_refine_ls_wR_factor_gt 0.0954
_refine_ls_wR_factor_ref 0.1146
_reflns_number_gt 6243
_reflns_number_total 8172
_reflns_threshold_expression >2sigma(I)
_cod_data_source_file c2ce25317h.txt
_cod_data_source_block 1
_cod_original_sg_symbol_H-M R3
_cod_database_code 7208119

loop_
_symmetry_equiv_pos_as_xyz
'x, y, z'
'-y, x-y, z'
'-x+y, -x, z'
'x+2/3, y+1/3, z+1/3'
'-y+2/3, x-y+1/3, z+1/3'
'-x+y+2/3, -x+1/3, z+1/3'
'x+1/3, y+2/3, z+2/3'
'-y+1/3, x-y+2/3, z+2/3'
'-x+y+1/3, -x+2/3, z+2/3'

loop_
_atom_site_label
_atom_site_type_symbol
_atom_site_fract_x
_atom_site_fract_y
_atom_site_fract_z
_atom_site_U_iso_or_equiv
_atom_site_adp_type
_atom_site_occupancy
_atom_site_symmetry_multiplicity
_atom_site_calc_flag
_atom_site_refinement_flags
Ag1 Ag -0.29080(3) 0.63250(4) 0.44735(3) 0.0523(2) Uani 1 1 d .
Ag2 Ag -0.03366(4) 0.71078(4) 0.55580(4) 0.0613(2) Uani 1 1 d .
Ag3 Ag -0.3333 0.3333 0.33800(8) 0.0663(4) Uani 1 3 d S
Ag4 Ag 0.0000 1.0000 0.63378(9) 0.0755(5) Uani 1 3 d S
Cl1 Cl -0.25752(17) 0.69729(18) 0.28572(15) 0.0891(10) Uani 1 1 d D
Cl2 Cl -0.11015(17) 0.63186(16) 0.72708(17) 0.0856(9) Uani 1 1 d D
Cl3 Cl 0.3333 0.6667 0.5091(2) 0.0653(11) Uani 1 3 d SD
Cl4 Cl 0.0000 1.0000 0.2269(12) 0.380(10) Uani 1 3 d SD
C1 C -0.4073(5) 0.4448(5) 0.4434(5) 0.067(3) Uani 1 1 d .
H1A H -0.4262 0.4383 0.4850 0.080 Uiso 1 1 calc R
C2 C -0.3836(6) 0.4073(6) 0.4227(6) 0.078(3) Uani 1 1 d .
H2A H -0.3850 0.3764 0.4520 0.093 Uiso 1 1 calc R
C3 C -0.3547(5) 0.4556(5) 0.3254(6) 0.062(3) Uani 1 1 d .
H3A H -0.3370 0.4590 0.2836 0.075 Uiso 1 1 calc R
C4 C -0.3753(5) 0.4991(5) 0.3425(5) 0.060(3) Uani 1 1 d .
H4A H -0.3703 0.5320 0.3139 0.072 Uiso 1 1 calc R
C5 C -0.4040(4) 0.4914(4) 0.4046(5) 0.049(2) Uani 1 1 d .
C6 C -0.4326(4) 0.5304(5) 0.4247(5) 0.061(3) Uani 1 1 d .
H6A H -0.4737 0.5146 0.4018 0.073 Uiso 1 1 calc R
H6B H -0.4417 0.5244 0.4716 0.073 Uiso 1 1 calc R
C7 C -0.4179(4) 0.6393(5) 0.4396(5) 0.054(2) Uani 1 1 d .
H7A H -0.4347 0.6220 0.4837 0.065 Uiso 1 1 calc R
C8 C -0.4730(5) 0.6344(5) 0.3999(6) 0.061(3) Uani 1 1 d .
H8A H -0.5076 0.5894 0.3984 0.073 Uiso 1 1 calc R
H8B H -0.4584 0.6483 0.3550 0.073 Uiso 1 1 calc R
C9 C -0.4992(5) 0.6754(5) 0.4281(6) 0.072(3) Uani 1 1 d .
H9A H -0.5207 0.6567 0.4697 0.086 Uiso 1 1 calc R
H9B H -0.5314 0.6746 0.3981 0.086 Uiso 1 1 calc R
C10 C -0.4464(5) 0.7454(5) 0.4395(5) 0.062(3) Uani 1 1 d .
H10A H -0.4305 0.7670 0.3973 0.074 Uiso 1 1 calc R
H10B H -0.4643 0.7682 0.4635 0.074 Uiso 1 1 calc R
C11 C -0.3917(5) 0.7478(6) 0.4777(6) 0.065(3) Uani 1 1 d .
H11A H -0.3570 0.7927 0.4812 0.078 Uiso 1 1 calc R
H11B H -0.4066 0.7319 0.5221 0.078 Uiso 1 1 calc R
C12 C -0.3651(4) 0.7086(4) 0.4478(4) 0.047(2) Uani 1 1 d .
H12A H -0.3491 0.7262 0.4036 0.056 Uiso 1 1 calc R
C13 C -0.2552(5) 0.7742(5) 0.4901(7) 0.077(4) Uani 1 1 d .
H13A H -0.2636 0.8001 0.5214 0.092 Uiso 1 1 calc R
H13B H -0.2458 0.7959 0.4476 0.092 Uiso 1 1 calc R
C14 C -0.1977(5) 0.7696(5) 0.5126(6) 0.060(3) Uani 1 1 d .
C15 C -0.1404(5) 0.8000(5) 0.4814(6) 0.072(3) Uani 1 1 d .
H15A H -0.1340 0.8288 0.4472 0.086 Uiso 1 1 calc R
C16 C -0.0911(5) 0.7892(6) 0.4990(6) 0.072(3) Uani 1 1 d .
H16A H -0.0514 0.8116 0.4771 0.086 Uiso 1 1 calc R
C17 C -0.1538(5) 0.7188(5) 0.5770(5) 0.058(3) Uani 1 1 d .
H17A H -0.1595 0.6896 0.6105 0.070 Uiso 1 1 calc R
C18 C -0.2036(5) 0.7295(5) 0.5620(5) 0.058(3) Uani 1 1 d .
H18A H -0.2420 0.7088 0.5863 0.069 Uiso 1 1 calc R
C19 C -0.1085(5) 0.6400(6) 0.4254(6) 0.069(3) Uani 1 1 d .
H19A H -0.0696 0.6690 0.4047 0.083 Uiso 1 1 calc R
C20 C -0.1622(5) 0.6450(5) 0.4167(5) 0.058(3) Uani 1 1 d .
H20A H -0.1602 0.6767 0.3883 0.069 Uiso 1 1 calc R
C21 C -0.2215(5) 0.5584(5) 0.4811(6) 0.072(3) Uani 1 1 d .
H21A H -0.2614 0.5277 0.4988 0.086 Uiso 1 1 calc R
C22 C -0.1676(6) 0.5516(6) 0.4920(6) 0.076(3) Uani 1 1 d .
H22A H -0.1710 0.5181 0.5187 0.092 Uiso 1 1 calc R
C23 C -0.1120(5) 0.5923(6) 0.4647(6) 0.070(3) Uani 1 1 d .
C24 C -0.0525(6) 0.5866(7) 0.4789(7) 0.100(5) Uani 1 1 d .
H24A H -0.0650 0.5413 0.4846 0.120 Uiso 1 1 calc R
H24B H -0.0223 0.6040 0.4422 0.120 Uiso 1 1 calc R
C25 C 0.0439(4) 0.6372(5) 0.5434(5) 0.058(3) Uani 1 1 d .
H25A H 0.0666 0.6594 0.5028 0.069 Uiso 1 1 calc R
C26 C 0.0519(6) 0.5781(6) 0.5511(7) 0.084(4) Uani 1 1 d .
H26A H 0.0276 0.5534 0.5894 0.101 Uiso 1 1 calc R
H26B H 0.0341 0.5504 0.5126 0.101 Uiso 1 1 calc R
C27 C 0.1215(5) 0.5964(6) 0.5590(6) 0.077(4) Uani 1 1 d .
H27A H 0.1246 0.5576 0.5655 0.092 Uiso 1 1 calc R
H27B H 0.1454 0.6179 0.5192 0.092 Uiso 1 1 calc R
C28 C 0.1504(5) 0.6404(6) 0.6160(5) 0.068(3) Uani 1 1 d .
H28A H 0.1958 0.6526 0.6201 0.081 Uiso 1 1 calc R
H28B H 0.1282 0.6178 0.6561 0.081 Uiso 1 1 calc R
C29 C 0.1453(5) 0.6998(6) 0.6084(6) 0.069(3) Uani 1 1 d .
H29A H 0.1709 0.7243 0.5706 0.082 Uiso 1 1 calc R
H29B H 0.1633 0.7269 0.6473 0.082 Uiso 1 1 calc R
C30 C 0.0757(4) 0.6845(5) 0.5990(5) 0.054(3) Uani 1 1 d .
H30A H 0.0519 0.6635 0.6395 0.065 Uiso 1 1 calc R
C31 C 0.0908(6) 0.7872(6) 0.6419(6) 0.085(4) Uani 1 1 d .
H31A H 0.1379 0.8125 0.6416 0.102 Uiso 1 1 calc R
H31B H 0.0776 0.7636 0.6834 0.102 Uiso 1 1 calc R
C32 C 0.0650(5) 0.8320(5) 0.6391(6) 0.061(3) Uani 1 1 d .
C33 C 0.0709(5) 0.8661(6) 0.5840(6) 0.073(3) Uani 1 1 d .
H33A H 0.0888 0.8585 0.5465 0.088 Uiso 1 1 calc R
C34 C 0.0520(6) 0.9109(6) 0.5807(7) 0.075(3) Uani 1 1 d .
H34A H 0.0578 0.9345 0.5420 0.090 Uiso 1 1 calc R
C35 C 0.0146(5) 0.8836(5) 0.6863(6) 0.065(3) Uani 1 1 d .
H35A H -0.0081 0.8871 0.7221 0.078 Uiso 1 1 calc R
C36 C 0.0358(5) 0.8408(5) 0.6898(6) 0.066(3) Uani 1 1 d .
H36A H 0.0298 0.8172 0.7285 0.080 Uiso 1 1 calc R
N1 N -0.3588(4) 0.4107(4) 0.3645(5) 0.057(2) Uani 1 1 d .
N2 N -0.3917(3) 0.5998(4) 0.4114(4) 0.0455(19) Uani 1 1 d .
H2B H -0.3897 0.6053 0.3667 0.055 Uiso 1 1 calc R
N3 N -0.3106(4) 0.7121(4) 0.4847(4) 0.051(2) Uani 1 1 d .
H3B H -0.3255 0.7004 0.5268 0.061 Uiso 1 1 calc R
N4 N -0.0980(4) 0.7485(4) 0.5455(4) 0.059(2) Uani 1 1 d .
N5 N -0.2182(4) 0.6057(4) 0.4477(4) 0.061(2) Uani 1 1 d .
N6 N -0.0232(4) 0.6210(4) 0.5358(5) 0.059(2) Uani 1 1 d .
H6C H -0.0449 0.5931 0.5695 0.071 Uiso 1 1 calc R
N7 N 0.0698(4) 0.7408(4) 0.5885(4) 0.0466(19) Uani 1 1 d .
H7B H 0.0960 0.7622 0.5535 0.056 Uiso 1 1 calc R
N8 N 0.0245(4) 0.9211(4) 0.6342(5) 0.062(2) Uani 1 1 d .
O1 O -0.2296(7) 0.6583(7) 0.2682(8) 0.215(8) Uani 1 1 d D
O2 O -0.2384(5) 0.7424(5) 0.2366(4) 0.173(7) Uani 1 1 d D
O3 O -0.2330(4) 0.7220(4) 0.3463(3) 0.095(3) Uani 1 1 d D
O4 O -0.3238(3) 0.6533(3) 0.2864(3) 0.071(2) Uani 1 1 d D
O5 O -0.1206(6) 0.5857(7) 0.7737(6) 0.203(8) Uani 1 1 d D
O6 O -0.0748(10) 0.6284(13) 0.6766(6) 0.40(2) Uani 1 1 d D
O7 O -0.1691(4) 0.6259(5) 0.7026(5) 0.142(4) Uani 1 1 d D
O8 O -0.0757(10) 0.6918(6) 0.7601(11) 0.36(2) Uani 1 1 d D
O9 O 0.3957(6) 0.7129(9) 0.5283(8) 0.265(10) Uani 1 1 d D
O10 O 0.3333 0.6667 0.4397(4) 0.120(6) Uani 1 3 d SD
O11 O 0.0000 1.0000 0.2974(12) 0.380(10) Uani 1 3 d SDU
O12 O 0.0355(15) 0.9673(15) 0.2116(11) 0.380(10) Uani 1 1 d DU
O1W O 0.0000 1.0000 0.4436(4) 0.035(2) Uani 1 3 d S
H1WA H 0.0000 1.0000 0.4848 0.042 Uiso 1 3 d SR
H1WB H 0.0346 1.0315 0.4302 0.042 Uiso 0.33 1 d PR
O2W O -0.1365(14) 0.4618(13) 0.6308(15) 0.41(2) Uani 1 1 d .
H2WA H -0.1740 0.4351 0.6182 0.496 Uiso 1 1 d R
H2WB H -0.1012 0.4775 0.6108 0.496 Uiso 1 1 d R

loop_
_atom_site_aniso_label
_atom_site_aniso_U_11
_atom_site_aniso_U_22
_atom_site_aniso_U_33
_atom_site_aniso_U_23
_atom_site_aniso_U_13
_atom_site_aniso_U_12
Ag1 0.0378(4) 0.0538(4) 0.0682(5) -0.0106(4) -0.0088(3) 0.0251(3)
Ag2 0.0505(5) 0.0753(6) 0.0713(5) -0.0195(5) -0.0179(4) 0.0413(5)
Ag3 0.0606(6) 0.0606(6) 0.0776(11) 0.000 0.000 0.0303(3)
Ag4 0.0668(6) 0.0668(6) 0.0929(12) 0.000 0.000 0.0334(3)
Cl1 0.095(2) 0.125(3) 0.068(2) -0.0029(19) 0.0010(17) 0.070(2)
Cl2 0.092(2) 0.084(2) 0.094(2) 0.0086(18) -0.0039(18) 0.0535(19)
Cl3 0.0731(16) 0.0731(16) 0.050(3) 0.000 0.000 0.0366(8)
Cl4 0.408(15) 0.408(15) 0.323(18) 0.000 0.000 0.204(7)
C1 0.061(7) 0.080(8) 0.059(7) 0.023(6) 0.011(5) 0.034(6)
C2 0.095(9) 0.096(9) 0.066(8) 0.001(7) 0.005(7) 0.065(8)
C3 0.043(6) 0.051(6) 0.079(8) 0.007(6) 0.017(5) 0.013(5)
C4 0.051(6) 0.045(6) 0.080(8) 0.007(5) 0.002(5) 0.021(5)
C5 0.030(4) 0.050(6) 0.058(6) -0.011(5) 0.000(4) 0.013(4)
C6 0.035(5) 0.058(6) 0.073(7) -0.010(5) 0.008(5) 0.010(5)
C7 0.043(5) 0.064(6) 0.065(7) 0.000(5) -0.002(5) 0.034(5)
C8 0.044(6) 0.063(6) 0.073(7) -0.005(5) -0.016(5) 0.025(5)
C9 0.051(6) 0.076(7) 0.101(9) 0.003(6) -0.008(6) 0.041(6)
C10 0.051(6) 0.075(7) 0.068(7) -0.004(6) -0.015(5) 0.039(6)
C11 0.054(6) 0.075(7) 0.079(8) -0.015(6) -0.010(5) 0.041(6)
C12 0.040(5) 0.057(6) 0.046(5) -0.006(4) -0.011(4) 0.026(4)
C13 0.058(7) 0.069(7) 0.117(10) -0.042(7) -0.043(7) 0.043(6)
C14 0.053(6) 0.046(6) 0.095(8) -0.030(6) -0.034(6) 0.034(5)
C15 0.045(6) 0.053(6) 0.112(10) 0.008(6) -0.018(6) 0.021(5)
C16 0.060(7) 0.072(7) 0.089(9) 0.004(6) -0.009(6) 0.037(6)
C17 0.065(7) 0.065(7) 0.052(6) -0.018(5) -0.019(5) 0.038(6)
C18 0.044(5) 0.080(7) 0.054(6) -0.017(5) -0.013(5) 0.034(5)
C19 0.045(6) 0.100(9) 0.077(8) -0.040(7) -0.021(5) 0.047(6)
C20 0.046(6) 0.065(6) 0.064(6) -0.018(5) -0.010(5) 0.029(5)
C21 0.055(6) 0.059(7) 0.102(9) 0.005(6) -0.017(6) 0.029(6)
C22 0.083(9) 0.065(7) 0.096(9) -0.012(7) -0.022(7) 0.049(7)
C23 0.050(7) 0.077(8) 0.092(9) -0.053(7) -0.035(6) 0.038(6)
C24 0.079(8) 0.121(11) 0.133(12) -0.095(10) -0.063(8) 0.075(8)
C25 0.036(5) 0.079(7) 0.074(7) -0.024(5) -0.013(5) 0.040(5)
C26 0.083(9) 0.084(8) 0.114(10) -0.049(8) -0.051(8) 0.063(8)
C27 0.065(7) 0.096(9) 0.100(9) -0.031(7) -0.029(7) 0.064(7)
C28 0.057(6) 0.105(9) 0.068(7) -0.010(6) -0.015(5) 0.061(7)
C29 0.039(6) 0.099(9) 0.075(8) -0.021(6) -0.014(5) 0.040(6)
C30 0.041(5) 0.067(6) 0.068(7) -0.013(5) -0.010(5) 0.036(5)
C31 0.099(9) 0.104(9) 0.077(8) -0.047(7) -0.055(7) 0.069(8)
C32 0.050(6) 0.060(6) 0.067(7) -0.012(6) -0.014(5) 0.025(5)
C33 0.061(7) 0.082(9) 0.069(8) -0.009(7) 0.009(6) 0.030(7)
C34 0.070(8) 0.065(7) 0.095(9) 0.001(6) 0.019(7) 0.036(6)
C35 0.062(7) 0.063(7) 0.070(8) 0.013(6) 0.019(6) 0.032(6)
C36 0.060(7) 0.061(7) 0.078(8) -0.002(6) -0.007(6) 0.030(6)
N1 0.047(5) 0.047(5) 0.070(6) 0.003(4) 0.006(4) 0.018(4)
N2 0.031(4) 0.049(5) 0.051(5) -0.008(4) -0.007(3) 0.017(4)
N3 0.043(4) 0.050(5) 0.062(5) -0.013(4) -0.010(4) 0.025(4)
N4 0.050(5) 0.073(6) 0.056(5) -0.017(5) -0.018(4) 0.034(5)
N5 0.046(5) 0.059(5) 0.083(6) -0.026(5) -0.024(4) 0.030(4)
N6 0.048(5) 0.061(5) 0.078(6) -0.017(5) -0.020(4) 0.035(4)
N7 0.040(4) 0.062(5) 0.043(4) -0.005(4) -0.005(3) 0.030(4)
N8 0.045(5) 0.058(5) 0.077(6) -0.008(5) 0.008(4) 0.022(4)
O1 0.168(13) 0.265(19) 0.30(2) -0.108(17) -0.046(13) 0.170(15)
O2 0.131(9) 0.183(12) 0.066(6) 0.065(7) 0.007(6) -0.027(8)
O3 0.117(7) 0.109(7) 0.041(4) -0.005(4) -0.035(4) 0.043(6)
O4 0.068(5) 0.064(4) 0.059(5) 0.012(3) 0.003(4) 0.017(4)
O5 0.139(11) 0.30(2) 0.155(12) 0.150(13) 0.025(9) 0.096(12)
O6 0.30(3) 0.81(6) 0.106(12) 0.11(2) 0.137(16) 0.29(4)
O7 0.143(10) 0.133(9) 0.171(11) 0.010(8) -0.068(8) 0.083(8)
O8 0.33(3) 0.113(13) 0.56(5) -0.047(18) -0.28(3) 0.057(15)
O9 0.207(15) 0.30(2) 0.29(2) -0.172(19) -0.177(15) 0.128(16)
O10 0.161(10) 0.161(10) 0.036(8) 0.000 0.000 0.081(5)
O11 0.408(15) 0.408(15) 0.323(18) 0.000 0.000 0.204(7)
O12 0.408(15) 0.408(15) 0.323(18) 0.000 0.000 0.204(7)
O1W 0.045(3) 0.045(3) 0.016(4) 0.000 0.000 0.0223(16)
O2W 0.51(4) 0.39(3) 0.54(4) -0.20(3) -0.37(3) 0.37(3)

loop_
_atom_type_symbol
_atom_type_description
_atom_type_scat_dispersion_real
_atom_type_scat_dispersion_imag
_atom_type_scat_source
C C 0.0033 0.0016 'International Tables Vol C Tables 4.2.6.8 and 6.1.1.4'
H H 0.0000 0.0000 'International Tables Vol C Tables 4.2.6.8 and 6.1.1.4'
N N 0.0061 0.0033 'International Tables Vol C Tables 4.2.6.8 and 6.1.1.4'
O O 0.0106 0.0060 'International Tables Vol C Tables 4.2.6.8 and 6.1.1.4'
Ag Ag -0.8971 1.1015 'International Tables Vol C Tables 4.2.6.8 and 6.1.1.4'
Cl Cl 0.1484 0.1585 'International Tables Vol C Tables 4.2.6.8 and 6.1.1.4'

loop_
_geom_angle_atom_site_label_1
_geom_angle_atom_site_label_2
_geom_angle_atom_site_label_3
_geom_angle
_geom_angle_site_symmetry_1
_geom_angle_site_symmetry_3
N5 Ag1 N2 142.0(3) . .
N5 Ag1 N3 141.4(3) . .
N2 Ag1 N3 76.6(3) . .
N4 Ag2 N7 141.3(3) . .
N4 Ag2 N6 143.4(3) . .
N7 Ag2 N6 75.1(3) . .
N1 Ag3 N1 114.60(18) 3_455 2_565
N1 Ag3 N1 114.60(18) 3_455 .
N1 Ag3 N1 114.60(18) 2_565 .
N8 Ag4 N8 119.999(5) 3_465 2_675
N8 Ag4 N8 119.999(8) 3_465 .
N8 Ag4 N8 119.999(8) 2_675 .
O3 Cl1 O2 114.7(6) . .
O3 Cl1 O4 113.3(5) . .
O2 Cl1 O4 114.0(6) . .
O3 Cl1 O1 105.5(7) . .
O2 Cl1 O1 104.3(8) . .
O4 Cl1 O1 103.6(7) . .
O6 Cl2 O5 110.0(10) . .
O6 Cl2 O8 110.9(11) . .
O5 Cl2 O8 105.2(9) . .
O6 Cl2 O7 109.9(9) . .
O5 Cl2 O7 112.6(7) . .
O8 Cl2 O7 108.1(8) . .
O9 Cl3 O9 112.5(7) 2_665 .
O9 Cl3 O9 112.5(7) 2_665 3_565
O9 Cl3 O9 112.5(7) . 3_565
O9 Cl3 O10 106.2(8) 2_665 .
O9 Cl3 O10 106.2(8) . .
O9 Cl3 O10 106.2(8) 3_565 .
O11 Cl4 O12 102.5(13) . 3_465
O11 Cl4 O12 102.5(13) . 2_675
O12 Cl4 O12 115.5(9) 3_465 2_675
O11 Cl4 O12 102.5(13) . .
O12 Cl4 O12 115.5(9) 3_465 .
O12 Cl4 O12 115.5(9) 2_675 .
C5 C1 C2 120.1(10) . .
C5 C1 H1A 120.0 . .
C2 C1 H1A 120.0 . .
N1 C2 C1 124.7(11) . .
N1 C2 H2A 117.7 . .
C1 C2 H2A 117.7 . .
N1 C3 C4 123.5(10) . .
N1 C3 H3A 118.3 . .
C4 C3 H3A 118.3 . .
C5 C4 C3 117.1(10) . .
C5 C4 H4A 121.5 . .
C3 C4 H4A 121.5 . .
C1 C5 C4 117.7(9) . .
C1 C5 C6 120.9(10) . .
C4 C5 C6 121.2(9) . .
N2 C6 C5 114.2(7) . .
N2 C6 H6A 108.7 . .
C5 C6 H6A 108.7 . .
N2 C6 H6B 108.7 . .
C5 C6 H6B 108.7 . .
H6A C6 H6B 107.6 . .
N2 C7 C8 112.0(8) . .
N2 C7 C12 110.8(7) . .
C8 C7 C12 111.3(8) . .
N2 C7 H7A 107.5 . .
C8 C7 H7A 107.5 . .
C12 C7 H7A 107.5 . .
C7 C8 C9 112.1(9) . .
C7 C8 H8A 109.2 . .
C9 C8 H8A 109.2 . .
C7 C8 H8B 109.2 . .
C9 C8 H8B 109.2 . .
H8A C8 H8B 107.9 . .
C8 C9 C10 112.5(8) . .
C8 C9 H9A 109.1 . .
C10 C9 H9A 109.1 . .
C8 C9 H9B 109.1 . .
C10 C9 H9B 109.1 . .
H9A C9 H9B 107.8 . .
C11 C10 C9 110.3(9) . .
C11 C10 H10A 109.6 . .
C9 C10 H10A 109.6 . .
C11 C10 H10B 109.6 . .
C9 C10 H10B 109.6 . .
H10A C10 H10B 108.1 . .
C12 C11 C10 113.5(9) . .
C12 C11 H11A 108.9 . .
C10 C11 H11A 108.9 . .
C12 C11 H11B 108.9 . .
C10 C11 H11B 108.9 . .
H11A C11 H11B 107.7 . .
N3 C12 C11 113.3(7) . .
N3 C12 C7 110.5(8) . .
C11 C12 C7 110.4(8) . .
N3 C12 H12A 107.5 . .
C11 C12 H12A 107.5 . .
C7 C12 H12A 107.5 . .
N3 C13 C14 111.0(9) . .
N3 C13 H13A 109.4 . .
C14 C13 H13A 109.4 . .
N3 C13 H13B 109.4 . .
C14 C13 H13B 109.4 . .
H13A C13 H13B 108.0 . .
C15 C14 C18 116.9(9) . .
C15 C14 C13 122.5(11) . .
C18 C14 C13 120.4(11) . .
C14 C15 C16 120.8(11) . .
C14 C15 H15A 119.6 . .
C16 C15 H15A 119.6 . .
N4 C16 C15 121.8(11) . .
N4 C16 H16A 119.1 . .
C15 C16 H16A 119.1 . .
N4 C17 C18 121.8(10) . .
N4 C17 H17A 119.1 . .
C18 C17 H17A 119.1 . .
C14 C18 C17 120.5(10) . .
C14 C18 H18A 119.8 . .
C17 C18 H18A 119.8 . .
C23 C19 C20 119.0(11) . .
C23 C19 H19A 120.5 . .
C20 C19 H19A 120.5 . .
N5 C20 C19 122.1(11) . .
N5 C20 H20A 119.0 . .
C19 C20 H20A 119.0 . .
N5 C21 C22 122.1(11) . .
N5 C21 H21A 119.0 . .
C22 C21 H21A 119.0 . .
C23 C22 C21 119.7(12) . .
C23 C22 H22A 120.1 . .
C21 C22 H22A 120.1 . .
C22 C23 C19 119.1(10) . .
C22 C23 C24 119.8(13) . .
C19 C23 C24 121.1(12) . .
N6 C24 C23 108.8(8) . .
N6 C24 H24A 109.9 . .
C23 C24 H24A 109.9 . .
N6 C24 H24B 109.9 . .
C23 C24 H24B 109.9 . .
H24A C24 H24B 108.3 . .
N6 C25 C30 110.7(7) . .
N6 C25 C26 113.3(9) . .
C30 C25 C26 111.5(9) . .
N6 C25 H25A 107.0 . .
C30 C25 H25A 107.0 . .
C26 C25 H25A 107.0 . .
C27 C26 C25 111.9(10) . .
C27 C26 H26A 109.2 . .
C25 C26 H26A 109.2 . .
C27 C26 H26B 109.2 . .
C25 C26 H26B 109.2 . .
H26A C26 H26B 107.9 . .
C28 C27 C26 110.3(9) . .
C28 C27 H27A 109.6 . .
C26 C27 H27A 109.6 . .
C28 C27 H27B 109.6 . .
C26 C27 H27B 109.6 . .
H27A C27 H27B 108.1 . .
C27 C28 C29 111.1(9) . .
C27 C28 H28A 109.4 . .
C29 C28 H28A 109.4 . .
C27 C28 H28B 109.4 . .
C29 C28 H28B 109.4 . .
H28A C28 H28B 108.0 . .
C28 C29 C30 112.6(10) . .
C28 C29 H29A 109.1 . .
C30 C29 H29A 109.1 . .
C28 C29 H29B 109.1 . .
C30 C29 H29B 109.1 . .
H29A C29 H29B 107.8 . .
N7 C30 C25 109.9(8) . .
N7 C30 C29 113.6(9) . .
C25 C30 C29 110.7(8) . .
N7 C30 H30A 107.4 . .
C25 C30 H30A 107.4 . .
C29 C30 H30A 107.4 . .
N7 C31 C32 114.5(8) . .
N7 C31 H31A 108.6 . .
C32 C31 H31A 108.6 . .
N7 C31 H31B 108.6 . .
C32 C31 H31B 108.6 . .
H31A C31 H31B 107.6 . .
C36 C32 C33 117.2(11) . .
C36 C32 C31 122.0(11) . .
C33 C32 C31 120.8(11) . .
C32 C33 C34 122.8(11) . .
C32 C33 H33A 118.6 . .
C34 C33 H33A 118.6 . .
N8 C34 C33 118.9(12) . .
N8 C34 H34A 120.5 . .
C33 C34 H34A 120.5 . .
N8 C35 C36 122.9(11) . .
N8 C35 H35A 118.5 . .
C36 C35 H35A 118.5 . .
C32 C36 C35 120.5(11) . .
C32 C36 H36A 119.8 . .
C35 C36 H36A 119.8 . .
C3 N1 C2 116.9(10) . .
C3 N1 Ag3 125.7(8) . .
C2 N1 Ag3 117.3(8) . .
C6 N2 C7 113.1(7) . .
C6 N2 Ag1 108.9(6) . .
C7 N2 Ag1 111.8(5) . .
C6 N2 H2B 107.6 . .
C7 N2 H2B 107.6 . .
Ag1 N2 H2B 107.6 . .
C13 N3 C12 116.0(8) . .
C13 N3 Ag1 114.8(6) . .
C12 N3 Ag1 109.0(5) . .
C13 N3 H3B 105.3 . .
C12 N3 H3B 105.3 . .
Ag1 N3 H3B 105.3 . .
C16 N4 C17 118.1(9) . .
C16 N4 Ag2 122.2(8) . .
C17 N4 Ag2 117.9(7) . .
C21 N5 C20 117.7(9) . .
C21 N5 Ag1 124.3(8) . .
C20 N5 Ag1 117.7(7) . .
C24 N6 C25 114.0(9) . .
C24 N6 Ag2 116.1(7) . .
C25 N6 Ag2 110.4(6) . .
C24 N6 H6C 105.1 . .
C25 N6 H6C 105.1 . .
Ag2 N6 H6C 105.1 . .
C30 N7 C31 116.4(8) . .
C30 N7 Ag2 110.2(5) . .
C31 N7 Ag2 111.2(6) . .
C30 N7 H7B 106.1 . .
C31 N7 H7B 106.1 . .
Ag2 N7 H7B 106.1 . .
C35 N8 C34 117.4(10) . .
C35 N8 Ag4 122.4(7) . .
C34 N8 Ag4 120.2(8) . .
H1WA O1W H1WB 109.1 . .
H2WA O2W H2WB 130.2 . .

loop_
_geom_bond_atom_site_label_1
_geom_bond_atom_site_label_2
_geom_bond_distance
_geom_bond_site_symmetry_2
Ag1 N5 2.159(8) .
Ag1 N2 2.285(7) .
Ag1 N3 2.340(8) .
Ag2 N4 2.177(8) .
Ag2 N7 2.333(7) .
Ag2 N6 2.348(8) .
Ag3 N1 2.314(9) 3_455
Ag3 N1 2.314(9) 2_565
Ag3 N1 2.314(9) .
Ag4 N8 2.268(9) 3_465
Ag4 N8 2.268(9) 2_675
Ag4 N8 2.268(9) .
Cl1 O3 1.386(6) .
Cl1 O2 1.391(7) .
Cl1 O4 1.416(6) .
Cl1 O1 1.456(7) .
Cl2 O6 1.379(8) .
Cl2 O5 1.399(7) .
Cl2 O8 1.434(8) .
Cl2 O7 1.454(7) .
Cl3 O9 1.416(8) 2_665
Cl3 O9 1.416(8) .
Cl3 O9 1.416(8) 3_565
Cl3 O10 1.434(8) .
Cl4 O11 1.457(10) .
Cl4 O12 1.465(10) 3_465
Cl4 O12 1.465(10) 2_675
Cl4 O12 1.465(10) .
C1 C5 1.351(13) .
C1 C2 1.365(15) .
C1 H1A 0.9500 .
C2 N1 1.329(14) .
C2 H2A 0.9500 .
C3 N1 1.316(14) .
C3 C4 1.419(15) .
C3 H3A 0.9500 .
C4 C5 1.426(14) .
C4 H4A 0.9500 .
C5 C6 1.483(13) .
C6 N2 1.489(12) .
C6 H6A 0.9900 .
C6 H6B 0.9900 .
C7 N2 1.505(12) .
C7 C8 1.521(12) .
C7 C12 1.529(13) .
C7 H7A 1.0000 .
C8 C9 1.535(15) .
C8 H8A 0.9900 .
C8 H8B 0.9900 .
C9 C10 1.548(15) .
C9 H9A 0.9900 .
C9 H9B 0.9900 .
C10 C11 1.521(13) .
C10 H10A 0.9900 .
C10 H10B 0.9900 .
C11 C12 1.519(13) .
C11 H11A 0.9900 .
C11 H11B 0.9900 .
C12 N3 1.489(11) .
C12 H12A 1.0000 .
C13 N3 1.435(13) .
C13 C14 1.525(13) .
C13 H13A 0.9900 .
C13 H13B 0.9900 .
C14 C15 1.366(16) .
C14 C18 1.366(15) .
C15 C16 1.393(14) .
C15 H15A 0.9500 .
C16 N4 1.324(14) .
C16 H16A 0.9500 .
C17 N4 1.341(13) .
C17 C18 1.390(13) .
C17 H17A 0.9500 .
C18 H18A 0.9500 .
C19 C23 1.379(17) .
C19 C20 1.376(13) .
C19 H19A 0.9500 .
C20 N5 1.364(13) .
C20 H20A 0.9500 .
C21 N5 1.305(13) .
C21 C22 1.415(15) .
C21 H21A 0.9500 .
C22 C23 1.333(17) .
C22 H22A 0.9500 .
C23 C24 1.544(15) .
C24 N6 1.410(13) .
C24 H24A 0.9900 .
C24 H24B 0.9900 .
C25 N6 1.478(11) .
C25 C30 1.531(13) .
C25 C26 1.548(14) .
C25 H25A 1.0000 .
C26 C27 1.522(15) .
C26 H26A 0.9900 .
C26 H26B 0.9900 .
C27 C28 1.506(14) .
C27 H27A 0.9900 .
C27 H27B 0.9900 .
C28 C29 1.514(16) .
C28 H28A 0.9900 .
C28 H28B 0.9900 .
C29 C30 1.546(12) .
C29 H29A 0.9900 .
C29 H29B 0.9900 .
C30 N7 1.457(12) .
C30 H30A 1.0000 .
C31 N7 1.473(12) .
C31 C32 1.499(14) .
C31 H31A 0.9900 .
C31 H31B 0.9900 .
C32 C36 1.339(15) .
C32 C33 1.373(16) .
C33 C34 1.375(16) .
C33 H33A 0.9500 .
C34 N8 1.375(14) .
C34 H34A 0.9500 .
C35 N8 1.351(14) .
C35 C36 1.371(15) .
C35 H35A 0.9500 .
C36 H36A 0.9500 .
N2 H2B 0.9300 .
N3 H3B 0.9300 .
N6 H6C 0.9300 .
N7 H7B 0.9300 .
O1W H1WA 0.8501 .
O1W H1WB 0.8499 .
O2W H2WA 0.8500 .
O2W H2WB 0.8500 .

loop_
_geom_hbond_atom_site_label_D
_geom_hbond_atom_site_label_H
_geom_hbond_atom_site_label_A
_geom_hbond_distance_DH
_geom_hbond_distance_HA
_geom_hbond_distance_DA
_geom_hbond_angle_DHA
_geom_hbond_site_symmetry_A
N2 H2B O4 0.93 2.19 2.986(11) 143.1 .
N3 H3B O4 0.93 2.14 3.051(11) 167.9 6_355
N6 H6C O6 0.93 2.60 3.206(13) 123.1 .
N7 H7B O8 0.93 2.68 3.42(2) 137.7 9_454
